data_2211388
loop_
_publ_author_name
'Kai-huang Zou'
'Li-Xue Zhang'
'Jian-Yu Jin'
'Hong-Ping Xiao'
'Kang Zhang'

_publ_section_title 4-[(4-Chlorobenzylidene)amino]-3-(3-hydroxypropyl)-1,2,4-triazole-5(4<i>H</i>)-thione
_journal_coeditor_code FL2069
_journal_issue 12
_journal_name_full 'Acta Crystallographica Section E'
_journal_page_first o5773
_journal_page_last o5774
_journal_paper_doi 10.1107/S1600536806048057
_journal_volume 62
_journal_year 2006
_chemical_formula_iupac 'C12 H13 Cl N4 O S'
_chemical_formula_moiety 'C12 H13 Cl N4 O S'
_chemical_formula_sum 'C12 H13 Cl N4 O S'
_chemical_formula_weight 296.77
_chemical_name_systematic
;
4-[(4-Chlorobenzylidene)amino]-3-(3-hydroxypropyl)-1,2,4-triazole-5-thione
;
_space_group_IT_number 2
_symmetry_cell_setting triclinic
_symmetry_space_group_name_Hall '-P 1'
_symmetry_space_group_name_H-M 'P -1'
_atom_sites_solution_hydrogens geom
_atom_sites_solution_primary direct
_atom_sites_solution_secondary difmap
_audit_creation_method SHELXL97
_cell_angle_alpha 91.610(2)
_cell_angle_beta 97.999(2)
_cell_angle_gamma 95.695(2)
_cell_formula_units_Z 2
_cell_length_a 6.1880(6)
_cell_length_b 7.5476(7)
_cell_length_c 14.6378(14)
_cell_measurement_reflns_used 1694
_cell_measurement_temperature 298(2)
_cell_measurement_theta_max 24.86
_cell_measurement_theta_min 2.72
_cell_volume 673.05(11)
_computing_cell_refinement 'SAINT (Bruker, 2002)'
_computing_data_collection 'SMART (Bruker, 2002)'
_computing_data_reduction SAINT
_computing_molecular_graphics 'SHELXTL (Bruker, 2002)'
_computing_publication_material SHELXL97
_computing_structure_refinement 'SHELXL97 (Sheldrick, 1997)'
_computing_structure_solution 'SHELXS97 (Sheldrick, 1997)'
_diffrn_ambient_temperature 298(2)
_diffrn_measured_fraction_theta_full 0.987
_diffrn_measured_fraction_theta_max 0.987
_diffrn_measurement_device_type 'Bruker APEX area-detector'
_diffrn_measurement_method '\f and \w'
_diffrn_radiation_monochromator graphite
_diffrn_radiation_source 'fine-focus sealed tube'
_diffrn_radiation_type MoK\a
_diffrn_radiation_wavelength 0.71073
_diffrn_reflns_av_R_equivalents 0.0135
_diffrn_reflns_av_sigmaI/netI 0.0280
_diffrn_reflns_limit_h_max 7
_diffrn_reflns_limit_h_min -7
_diffrn_reflns_limit_k_max 8
_diffrn_reflns_limit_k_min -8
_diffrn_reflns_limit_l_max 8
_diffrn_reflns_limit_l_min -17
_diffrn_reflns_number 3560
_diffrn_reflns_theta_full 25.02
_diffrn_reflns_theta_max 25.02
_diffrn_reflns_theta_min 1.41
_diffrn_standards_number 0
_exptl_absorpt_coefficient_mu 0.436
_exptl_absorpt_correction_T_max 0.9296
_exptl_absorpt_correction_T_min 0.8914
_exptl_absorpt_correction_type multi-scan
_exptl_absorpt_process_details '(SADABS; Bruker, 2002)'
_exptl_crystal_colour colourless
_exptl_crystal_density_diffrn 1.464
_exptl_crystal_density_method 'not measured'
_exptl_crystal_description block
_exptl_crystal_F_000 308
_exptl_crystal_size_max 0.27
_exptl_crystal_size_mid 0.20
_exptl_crystal_size_min 0.17
_refine_diff_density_max 0.231
_refine_diff_density_min -0.232
_refine_ls_extinction_method none
_refine_ls_goodness_of_fit_ref 1.124
_refine_ls_hydrogen_treatment constr
_refine_ls_matrix_type full
_refine_ls_number_parameters 173
_refine_ls_number_reflns 2342
_refine_ls_number_restraints 0
_refine_ls_restrained_S_all 1.124
_refine_ls_R_factor_all 0.0530
_refine_ls_R_factor_gt 0.0475
_refine_ls_shift/su_max 0.000
_refine_ls_shift/su_mean 0.000
_refine_ls_structure_factor_coef Fsqd
_refine_ls_weighting_details 'calc w = 1/[\s^2^(Fo^2^)+(0.048P)^2^+0.3229P] where P=(Fo^2^+2Fc^2^)/3'
_refine_ls_weighting_scheme calc
_refine_ls_wR_factor_gt 0.1096
_refine_ls_wR_factor_ref 0.1134
_reflns_number_gt 2117
_reflns_number_total 2342
_reflns_threshold_expression I>2\s(I)
_cod_data_source_file fl2069.cif
_cod_data_source_block I
_cod_database_code 2211388
_cod_database_fobs_code 2211388

loop_
_symmetry_equiv_pos_as_xyz
'x, y, z'
'-x, -y, -z'

loop_
_atom_site_type_symbol
_atom_site_label
_atom_site_fract_x
_atom_site_fract_y
_atom_site_fract_z
_atom_site_U_iso_or_equiv
_atom_site_adp_type
_atom_site_calc_flag
_atom_site_refinement_flags
_atom_site_occupancy
Cl Cl1 1.35634(14) 0.19177(12) 0.51723(6) 0.0727(3) Uani d . 1
S S1 0.51393(11) 0.92889(8) 0.73662(5) 0.0479(2) Uani d . 1
O O1 -0.0045(3) 0.0319(2) 0.86319(14) 0.0490(5) Uani d . 1
H H1 -0.1233 0.0110 0.8302 0.073 Uiso calc R 1
N N1 0.6302(3) 0.4951(3) 0.76705(14) 0.0387(5) Uani d . 1
N N2 0.4879(3) 0.5903(2) 0.80949(13) 0.0325(4) Uani d . 1
N N3 0.2706(3) 0.7641(3) 0.85390(14) 0.0402(5) Uani d . 1
H H3 0.2035 0.8567 0.8618 0.048 Uiso calc R 1
N N4 0.2248(3) 0.6064(3) 0.89565(14) 0.0395(5) Uani d . 1
C C1 1.1893(4) 0.3036(4) 0.58016(18) 0.0458(6) Uani d . 1
C C2 1.0308(5) 0.2069(4) 0.6205(2) 0.0549(7) Uani d . 1
H H2 1.0171 0.0830 0.6165 0.066 Uiso calc R 1
C C3 0.8929(4) 0.2953(3) 0.66695(19) 0.0477(7) Uani d . 1
H H3A 0.7843 0.2303 0.6938 0.057 Uiso calc R 1
C C4 0.9129(4) 0.4801(3) 0.67451(16) 0.0361(5) Uani d . 1
C C5 1.0753(4) 0.5738(3) 0.63276(17) 0.0401(6) Uani d . 1
H H5 1.0900 0.6977 0.6364 0.048 Uiso calc R 1
C C6 1.2141(4) 0.4863(4) 0.58631(18) 0.0446(6) Uani d . 1
H H6 1.3234 0.5501 0.5594 0.053 Uiso calc R 1
C C7 0.7669(4) 0.5773(3) 0.72240(17) 0.0399(6) Uani d . 1
H H7 0.7743 0.7008 0.7201 0.048 Uiso calc R 1
C C8 0.4281(4) 0.7615(3) 0.80015(16) 0.0356(5) Uani d . 1
C C9 0.3582(4) 0.5026(3) 0.86723(16) 0.0335(5) Uani d . 1
C C10 0.3824(4) 0.3163(3) 0.89429(18) 0.0395(6) Uani d . 1
H H10A 0.5326 0.3089 0.9223 0.047 Uiso calc R 1
H H10B 0.3541 0.2383 0.8392 0.047 Uiso calc R 1
C C11 0.2277(4) 0.2507(3) 0.96198(17) 0.0425(6) Uani d . 1
H H11A 0.2869 0.1518 0.9943 0.051 Uiso calc R 1
H H11B 0.2239 0.3458 1.0075 0.051 Uiso calc R 1
C C12 -0.0036(4) 0.1913(3) 0.91758(18) 0.0419(6) Uani d . 1
H H12A -0.0975 0.1702 0.9648 0.050 Uiso calc R 1
H H12B -0.0595 0.2836 0.8789 0.050 Uiso calc R 1

loop_
_atom_site_aniso_label
_atom_site_aniso_U_11
_atom_site_aniso_U_22
_atom_site_aniso_U_33
_atom_site_aniso_U_12
_atom_site_aniso_U_13
_atom_site_aniso_U_23
Cl1 0.0715(5) 0.0793(6) 0.0791(6) 0.0277(4) 0.0381(5) 0.0000(4)
S1 0.0490(4) 0.0342(4) 0.0620(5) 0.0022(3) 0.0127(3) 0.0110(3)
O1 0.0423(10) 0.0390(10) 0.0649(13) 0.0086(8) 0.0040(9) -0.0061(9)
N1 0.0380(11) 0.0390(11) 0.0421(11) 0.0082(9) 0.0135(9) 0.0029(9)
N2 0.0325(10) 0.0303(10) 0.0357(11) 0.0042(8) 0.0074(8) 0.0008(8)
N3 0.0445(12) 0.0293(10) 0.0489(12) 0.0085(8) 0.0113(10) -0.0017(9)
N4 0.0435(12) 0.0352(11) 0.0422(12) 0.0068(9) 0.0128(10) 0.0017(9)
C1 0.0422(14) 0.0575(17) 0.0404(14) 0.0142(12) 0.0097(12) 0.0012(12)
C2 0.0657(18) 0.0391(15) 0.0659(19) 0.0122(13) 0.0257(15) 0.0055(13)
C3 0.0515(15) 0.0409(14) 0.0563(17) 0.0043(11) 0.0252(13) 0.0117(12)
C4 0.0353(12) 0.0402(13) 0.0327(12) 0.0028(10) 0.0046(10) 0.0025(10)
C5 0.0401(13) 0.0381(13) 0.0412(14) -0.0020(10) 0.0069(11) 0.0025(11)
C6 0.0361(13) 0.0570(16) 0.0414(14) -0.0014(11) 0.0122(11) 0.0039(12)
C7 0.0406(13) 0.0351(13) 0.0445(14) 0.0022(10) 0.0096(11) 0.0006(11)
C8 0.0339(12) 0.0317(12) 0.0396(13) 0.0016(9) 0.0019(10) -0.0035(10)
C9 0.0331(12) 0.0344(12) 0.0323(12) 0.0007(9) 0.0049(10) -0.0007(10)
C10 0.0379(13) 0.0347(13) 0.0476(15) 0.0058(10) 0.0100(11) 0.0038(11)
C11 0.0467(14) 0.0403(14) 0.0405(14) 0.0036(11) 0.0066(12) 0.0058(11)
C12 0.0428(14) 0.0374(13) 0.0492(15) 0.0096(10) 0.0155(12) 0.0047(11)

loop_
_atom_type_symbol
_atom_type_description
_atom_type_scat_dispersion_real
_atom_type_scat_dispersion_imag
_atom_type_scat_source
C C 0.0033 0.0016 'International Tables Vol C Tables 4.2.6.8 and 6.1.1.4'
H H 0.0000 0.0000 'International Tables Vol C Tables 4.2.6.8 and 6.1.1.4'
N N 0.0061 0.0033 'International Tables Vol C Tables 4.2.6.8 and 6.1.1.4'
O O 0.0106 0.0060 'International Tables Vol C Tables 4.2.6.8 and 6.1.1.4'
S S 0.1246 0.1234 'International Tables Vol C Tables 4.2.6.8 and 6.1.1.4'
Cl Cl 0.1484 0.1585 'International Tables Vol C Tables 4.2.6.8 and 6.1.1.4'

loop_
_geom_angle_atom_site_label_1
_geom_angle_atom_site_label_2
_geom_angle_atom_site_label_3
_geom_angle
C12 O1 H1 109.5
C7 N1 N2 119.4(2)
C9 N2 C8 108.29(18)
C9 N2 N1 118.71(18)
C8 N2 N1 132.70(19)
C8 N3 N4 114.36(19)
C8 N3 H3 122.8
N4 N3 H3 122.8
C9 N4 N3 104.09(18)
C6 C1 C2 121.3(2)
C6 C1 Cl1 119.5(2)
C2 C1 Cl1 119.2(2)
C3 C2 C1 119.2(2)
C3 C2 H2 120.4
C1 C2 H2 120.4
C2 C3 C4 121.1(2)
C2 C3 H3A 119.5
C4 C3 H3A 119.5
C3 C4 C5 118.2(2)
C3 C4 C7 122.2(2)
C5 C4 C7 119.6(2)
C6 C5 C4 121.1(2)
C6 C5 H5 119.5
C4 C5 H5 119.5
C1 C6 C5 119.1(2)
C1 C6 H6 120.4
C5 C6 H6 120.4
N1 C7 C4 120.5(2)
N1 C7 H7 119.7
C4 C7 H7 119.7
N3 C8 N2 102.42(19)
N3 C8 S1 125.93(18)
N2 C8 S1 131.62(18)
N4 C9 N2 110.8(2)
N4 C9 C10 126.4(2)
N2 C9 C10 122.7(2)
C9 C10 C11 113.2(2)
C9 C10 H10A 108.9
C11 C10 H10A 108.9
C9 C10 H10B 108.9
C11 C10 H10B 108.9
H10A C10 H10B 107.8
C12 C11 C10 114.3(2)
C12 C11 H11A 108.7
C10 C11 H11A 108.7
C12 C11 H11B 108.7
C10 C11 H11B 108.7
H11A C11 H11B 107.6
O1 C12 C11 109.1(2)
O1 C12 H12A 109.9
C11 C12 H12A 109.9
O1 C12 H12B 109.9
C11 C12 H12B 109.9
H12A C12 H12B 108.3

loop_
_geom_bond_atom_site_label_1
_geom_bond_atom_site_label_2
_geom_bond_distance
Cl1 C1 1.739(3)
S1 C8 1.677(2)
O1 C12 1.423(3)
O1 H1 0.8200
N1 C7 1.265(3)
N1 N2 1.389(3)
N2 C9 1.383(3)
N2 C8 1.385(3)
N3 C8 1.336(3)
N3 N4 1.376(3)
N3 H3 0.8600
N4 C9 1.294(3)
C1 C6 1.371(4)
C1 C2 1.374(4)
C2 C3 1.373(4)
C2 H2 0.9300
C3 C4 1.388(3)
C3 H3A 0.9300
C4 C5 1.392(3)
C4 C7 1.458(3)
C5 C6 1.373(3)
C5 H5 0.9300
C6 H6 0.9300
C7 H7 0.9300
C9 C10 1.487(3)
C10 C11 1.530(3)
C10 H10A 0.9700
C10 H10B 0.9700
C11 C12 1.506(3)
C11 H11A 0.9700
C11 H11B 0.9700
C12 H12A 0.9700
C12 H12B 0.9700

loop_
_geom_hbond_atom_site_label_D
_geom_hbond_atom_site_label_H
_geom_hbond_atom_site_label_A
_geom_hbond_site_symmetry_A
_geom_hbond_distance_DH
_geom_hbond_distance_HA
_geom_hbond_distance_DA
_geom_hbond_angle_DHA
N3 H3 O1 1_565 0.86 1.94 2.780(3) 166.8
O1 H1 S1 1_445 0.82 2.47 3.2922(19) 176.0

loop_
_cod_related_entry_id
_cod_related_entry_database
_cod_related_entry_code
1 ChemSpider 30655109
